data_7244005
loop_
_publ_author_name
'Ospina-Castro, Mar\'ia L.'
'\'Avila, Edward E.'
'Brice\~no, Alexander'
'Reiber, Andreas'
'Pacheco-Londo\~no, Leonardo C.'
'Galan-Freyle, Nataly J.'

_publ_section_title
;
 Self-assembly and supramolecular isomerism in 1D metal--organometallic
 networks based on transition-metal assemblies from
 1,1&#x2032;-ferrocene-dicarboxylic acid and ancillary nitrogen
 heterocycle ligands
;
_journal_issue 46
_journal_name_full CrystEngComm
_journal_page_first 8198
_journal_page_last 8208
_journal_paper_doi 10.1039/D1CE01204E
_journal_volume 23
_journal_year 2021
_chemical_formula_moiety 'C24 H20 Cd Fe N2 O4, 0.5(H2 O1)'
_chemical_formula_sum 'C24 H21 Cd Fe N2 O4.5'
_chemical_formula_weight 577.68
_space_group_crystal_system monoclinic
_space_group_IT_number 14
_space_group_name_Hall '-P 2ybc'
_space_group_name_H-M_alt 'P 1 21/c 1'
_symmetry_cell_setting monoclinic
_symmetry_space_group_name_H-M 'P 1 21/c 1'
_atom_sites_solution_hydrogens mixed
_audit_creation_method SHELXL-2018/3
_audit_update_record
;
2019-07-06 deposited with the CCDC.	2021-11-08 downloaded from the CCDC.
;
_cell_angle_alpha 90.0
_cell_angle_beta 92.684(5)
_cell_angle_gamma 90.0
_cell_formula_units_Z 4
_cell_length_a 5.9086(3)
_cell_length_b 16.8542(8)
_cell_length_c 21.1889(12)
_cell_measurement_reflns_used 13554
_cell_measurement_temperature 100.00(10)
_cell_measurement_theta_max 72.5070
_cell_measurement_theta_min 4.1330
_cell_volume 2107.78(19)
_computing_cell_refinement
;
CrysAlisPro, Agilent Technologies,
Version 1.171.36.28 (release 01-02-2013 CrysAlis171 .NET)
(compiled Feb  1 2013,16:14:44)
;
_computing_data_collection
;
CrysAlisPro, Agilent Technologies,
Version 1.171.36.28 (release 01-02-2013 CrysAlis171 .NET)
(compiled Feb  1 2013,16:14:44)
;
_computing_data_reduction
;
CrysAlisPro, Agilent Technologies,
Version 1.171.36.28 (release 01-02-2013 CrysAlis171 .NET)
(compiled Feb  1 2013,16:14:44)
;
_computing_molecular_graphics '<i>DIAMOND</i> Brandenburg (2007)'
_computing_publication_material 'PLATON (Spek, 2003) and publCIF (Westrip, 2010)'
_computing_structure_refinement
;
SHELXL-2018/3 (Sheldrick, 2018), SHELXLE (Hubschle, Sheldrick & Dittrich,
 2011)
;
_computing_structure_solution '<i>Superflip</i> (Palatinus & Chapuis, 2007)'
_diffrn_ambient_temperature 100.00(10)
_diffrn_detector_area_resol_mean 10.6144
_diffrn_measured_fraction_theta_full 0.9995
_diffrn_measured_fraction_theta_max 0.9874
_diffrn_measurement_details
;
#__ type_ start__ end____ width___ exp.time_
  1 omega  -67.00   30.00   1.0000    3.3300
omega____ theta____ kappa____ phi______ frames
    -      -40.0015   57.0000  -90.0000 97

#__ type_ start__ end____ width___ exp.time_
  2 omega -114.00  -13.00   1.0000    3.3300
omega____ theta____ kappa____ phi______ frames
    -      -40.0015  -57.0000  -60.0000 101

#__ type_ start__ end____ width___ exp.time_
  3 omega  -45.00    7.00   1.0000   13.3300
omega____ theta____ kappa____ phi______ frames
    -      -61.5000   30.0000 -150.0000 52

#__ type_ start__ end____ width___ exp.time_
  4 omega   30.00   82.00   1.0000   13.3300
omega____ theta____ kappa____ phi______ frames
    -      107.6850  -30.0000  -30.0000 52

#__ type_ start__ end____ width___ exp.time_
  5 omega   39.00   85.00   1.0000   13.3300
omega____ theta____ kappa____ phi______ frames
    -      107.6850  -30.0000  150.0000 46

#__ type_ start__ end____ width___ exp.time_
  6 omega   30.00   90.00   1.0000   13.3300
omega____ theta____ kappa____ phi______ frames
    -      107.6850  -30.0000  -90.0000 60

#__ type_ start__ end____ width___ exp.time_
  7 omega   34.00  100.00   1.0000   13.3300
omega____ theta____ kappa____ phi______ frames
    -      107.6850  -61.0000  120.0000 66

#__ type_ start__ end____ width___ exp.time_
  8 omega   92.00  177.00   1.0000   13.3300
omega____ theta____ kappa____ phi______ frames
    -      107.6850   45.0000  -90.0000 85

#__ type_ start__ end____ width___ exp.time_
  9 omega   49.00  137.00   1.0000   13.3300
omega____ theta____ kappa____ phi______ frames
    -      107.6850  -77.0000  -30.0000 88

#__ type_ start__ end____ width___ exp.time_
 10 omega -114.00  -10.00   1.0000    3.3300
omega____ theta____ kappa____ phi______ frames
    -      -40.0015  -57.0000   30.0000 104

#__ type_ start__ end____ width___ exp.time_
 11 omega -114.00  -10.00   1.0000    3.3300
omega____ theta____ kappa____ phi______ frames
    -      -40.0015  -57.0000  150.0000 104

#__ type_ start__ end____ width___ exp.time_
 12 omega -136.00  -31.00   1.0000   13.3300
omega____ theta____ kappa____ phi______ frames
    -      -61.5000  -61.0000 -120.0000 105

#__ type_ start__ end____ width___ exp.time_
 13 omega   74.00  178.00   1.0000   13.3300
omega____ theta____ kappa____ phi______ frames
    -      107.6850   77.0000   60.0000 104

#__ type_ start__ end____ width___ exp.time_
 14 omega   77.00  178.00   1.0000   13.3300
omega____ theta____ kappa____ phi______ frames
    -      107.6850   30.0000  150.0000 101

#__ type_ start__ end____ width___ exp.time_
 15 omega   77.00  178.00   1.0000   13.3300
omega____ theta____ kappa____ phi______ frames
    -      107.6850   30.0000    0.0000 101

#__ type_ start__ end____ width___ exp.time_
 16 omega  -74.00   39.00   1.0000    3.3300
omega____ theta____ kappa____ phi______ frames
    -      -40.0015   77.0000   60.0000 113

#__ type_ start__ end____ width___ exp.time_
 17 omega -119.00   -6.00   1.0000    3.3300
omega____ theta____ kappa____ phi______ frames
    -      -40.0015  -77.0000  150.0000 113

#__ type_ start__ end____ width___ exp.time_
 18 omega   74.00  178.00   1.0000   13.3300
omega____ theta____ kappa____ phi______ frames
    -      107.6850   77.0000 -150.0000 104

#__ type_ start__ end____ width___ exp.time_
 19 omega   77.00  125.00   1.0000   13.3300
omega____ theta____ kappa____ phi______ frames
    -      107.6850   61.0000  -60.0000 48

#__ type_ start__ end____ width___ exp.time_
 20 omega   29.00  141.00   1.0000   13.3300
omega____ theta____ kappa____ phi______ frames
    -      107.6850  -77.0000 -150.0000 112

#__ type_ start__ end____ width___ exp.time_
 21 omega  -32.00   -7.00   1.0000    3.3300
omega____ theta____ kappa____ phi______ frames
    -      -40.2515  -77.0000  -90.0000 25

#__ type_ start__ end____ width___ exp.time_
 22 omega   72.00   98.00   1.0000   13.3300
omega____ theta____ kappa____ phi______ frames
    -      107.6850  -80.0000  -91.7289 26

#__ type_ start__ end____ width___ exp.time_
 23 omega   87.00  113.00   1.0000   13.3300
omega____ theta____ kappa____ phi______ frames
    -      107.6850  -80.0000 -149.9869 26

#__ type_ start__ end____ width___ exp.time_
 24 omega -119.00   -7.00   1.0000    3.3300
omega____ theta____ kappa____ phi______ frames
    -      -40.2515  -77.0000   30.0000 112

#__ type_ start__ end____ width___ exp.time_
 25 omega -119.00   -7.00   1.0000    3.3300
omega____ theta____ kappa____ phi______ frames
    -      -40.2515  -77.0000 -120.0000 112

#__ type_ start__ end____ width___ exp.time_
 26 omega  -50.00   36.00   1.0000    3.3300
omega____ theta____ kappa____ phi______ frames
    -      -40.2515   38.0000    0.0000 86

#__ type_ start__ end____ width___ exp.time_
 27 omega  -74.00   38.00   1.0000    3.3300
omega____ theta____ kappa____ phi______ frames
    -      -40.2515   77.0000 -180.0000 112

#__ type_ start__ end____ width___ exp.time_
 28 omega    7.00  119.00   1.0000    3.3300
omega____ theta____ kappa____ phi______ frames
    -       40.2515   77.0000  -30.0000 112

#__ type_ start__ end____ width___ exp.time_
 29 omega   14.00  116.00   1.0000    3.3300
omega____ theta____ kappa____ phi______ frames
    -       40.2515   38.0000 -180.0000 102

#__ type_ start__ end____ width___ exp.time_
 30 omega   77.00  178.00   1.0000   13.3300
omega____ theta____ kappa____ phi______ frames
    -      107.6850   61.0000   30.0000 101

#__ type_ start__ end____ width___ exp.time_
 31 omega   80.00  138.00   1.0000   13.3300
omega____ theta____ kappa____ phi______ frames
    -      107.6850   45.0000 -180.0000 58

;
_diffrn_measurement_device_type 'SuperNova, Dual, Cu at zero, Atlas'
_diffrn_measurement_method '\w scans'
_diffrn_orient_matrix_UB_11 -0.2317252000
_diffrn_orient_matrix_UB_12 0.0387837000
_diffrn_orient_matrix_UB_13 -0.0158668000
_diffrn_orient_matrix_UB_21 -0.0629860000
_diffrn_orient_matrix_UB_22 -0.0091279000
_diffrn_orient_matrix_UB_23 0.0693206000
_diffrn_orient_matrix_UB_31 0.1027120000
_diffrn_orient_matrix_UB_32 0.0822771000
_diffrn_orient_matrix_UB_33 0.0152511000
_diffrn_radiation_monochromator mirror
_diffrn_radiation_source 'SuperNova (Cu) X-ray Source'
_diffrn_radiation_type 'Cu K\a'
_diffrn_radiation_wavelength 1.5418
_diffrn_reflns_av_R_equivalents 0.0474
_diffrn_reflns_av_sigmaI/netI 0.0552
_diffrn_reflns_Laue_measured_fraction_full 1.000
_diffrn_reflns_Laue_measured_fraction_max 0.988
_diffrn_reflns_limit_h_max 7
_diffrn_reflns_limit_h_min -7
_diffrn_reflns_limit_k_max 20
_diffrn_reflns_limit_k_min -19
_diffrn_reflns_limit_l_max 26
_diffrn_reflns_limit_l_min -26
_diffrn_reflns_number 29826
_diffrn_reflns_point_group_measured_fraction_full 1.000
_diffrn_reflns_point_group_measured_fraction_max 0.988
_diffrn_reflns_theta_full 66.9682
_diffrn_reflns_theta_max 74.0290
_diffrn_reflns_theta_min 3.3520
_exptl_absorpt_coefficient_mu 13.923
_exptl_absorpt_correction_T_max 1.00000
_exptl_absorpt_correction_T_min 0.46016
_exptl_absorpt_correction_type multi-scan
_exptl_absorpt_process_details
;
CrysAlisPro, Agilent Technologies,
Version 1.171.36.28 (release 01-02-2013 CrysAlis171 .NET)
(compiled Feb  1 2013,16:14:44)
Empirical absorption correction using spherical harmonics,
 implemented in SCALE3 ABSPACK scaling algorithm.
;
_exptl_crystal_colour 'translucent brown'
_exptl_crystal_density_diffrn 1.820
_exptl_crystal_density_method none
_exptl_crystal_description block
_exptl_crystal_F_000 1156
_exptl_crystal_recrystallization_method 'Hydrothermal Synthesis'
_exptl_crystal_size_max 0.1400
_exptl_crystal_size_mid 0.0600
_exptl_crystal_size_min 0.0600
_refine_diff_density_max 0.546
_refine_diff_density_min -0.632
_refine_diff_density_rms 0.084
_refine_ls_extinction_method none
_refine_ls_goodness_of_fit_ref 1.061
_refine_ls_hydrogen_treatment constr
_refine_ls_matrix_type full
_refine_ls_number_parameters 312
_refine_ls_number_reflns 4239
_refine_ls_number_restraints 15
_refine_ls_restrained_S_all 1.060
_refine_ls_R_factor_all 0.0354
_refine_ls_R_factor_gt 0.0315
_refine_ls_shift/su_max 0.002
_refine_ls_shift/su_mean 0.000
_refine_ls_structure_factor_coef Fsqd
_refine_ls_weighting_details 'w=1/[\s^2^(Fo^2^)+(0.0365P)^2^+3.8047P] where P=(Fo^2^+2Fc^2^)/3'
_refine_ls_weighting_scheme calc
_refine_ls_wR_factor_gt 0.0782
_refine_ls_wR_factor_ref 0.0799
_reflns_Friedel_coverage 0.000
_reflns_number_gt 3885
_reflns_number_total 4239
_reflns_threshold_expression 'I > 2\s(I)'
_cod_data_source_file d1ce01204e2.cif
_cod_data_source_block Compound-4
_cod_original_sg_symbol_H-M 'P 21/c'
_cod_original_formula_sum 'C24 H21 Cd Fe N2 O4.50'
_cod_database_code 7244005
_publcif_datablock.id {5ce8b609-87b7-493b-85f4-0b6a8b37469f}

_shelx_shelxl_version_number 2018/3
_shelx_space_group_comment
;
The symmetry employed for this shelxl refinement is uniquely defined
by the following loop, which should always be used as a source of
symmetry information in preference to the above space-group names.
They are only intended as comments.
;
_cell_oxdiff_length_a 5.9048(3)
_cell_oxdiff_length_b 16.8521(8)
_cell_oxdiff_length_c 21.2045(8)
_cell_oxdiff_angle_alpha 90.053(4)
_cell_oxdiff_angle_beta 92.646(4)
_cell_oxdiff_angle_gamma 90.090(5)
_cell_oxdiff_volume 2107.78(18)
_cell_oxdiff_measurement_reflns_used 13554
_shelx_estimated_absorpt_t_min 0.246
_shelx_estimated_absorpt_t_max 0.489
_publcif_funding_html
;
;

loop_
_space_group_symop_operation_xyz
'x, y, z'
'-x, y+1/2, -z+1/2'
'-x, -y, -z'
'x, -y-1/2, z-1/2'

loop_
_atom_site_label
_atom_site_type_symbol
_atom_site_fract_x
_atom_site_fract_y
_atom_site_fract_z
_atom_site_U_iso_or_equiv
_atom_site_adp_type
_atom_site_occupancy
_atom_site_site_symmetry_order
_atom_site_calc_flag
_atom_site_refinement_flags_posn
_atom_site_refinement_flags_adp
_atom_site_refinement_flags_occupancy
_atom_site_disorder_assembly
_atom_site_disorder_group
Cd1 Cd 0.47718(4) 0.67780(2) 0.77333(2) 0.02637(8) Uani 1 1 d . . . . .
Fe1 Fe 0.67185(8) 0.70838(3) 0.51664(2) 0.02178(12) Uani 1 1 d . . . . .
N1 N 0.6919(5) 0.57756(16) 0.82495(12) 0.0257(6) Uani 1 1 d . . . . .
N2 N 0.3133(5) 0.55792(16) 0.75020(13) 0.0258(6) Uani 1 1 d . . . . .
O1 O 0.7540(4) 0.68971(15) 0.69665(11) 0.0327(5) Uani 1 1 d . . . . .
O2 O 0.4207(4) 0.74369(14) 0.67772(12) 0.0303(5) Uani 1 1 d . . . . .
C1 C 0.5295(6) 0.83032(19) 0.93327(17) 0.0286(7) Uani 1 1 d . . . . .
C2 C 0.7453(6) 0.86737(19) 0.94552(16) 0.0274(7) Uani 1 1 d . . . . .
H2 H 0.878789 0.863710 0.918358 0.033 Uiso 1 1 calc R U . . .
C3 C 0.7368(6) 0.90965(19) 1.00323(16) 0.0315(7) Uani 1 1 d . . . . .
H3 H 0.863636 0.940674 1.024102 0.038 Uiso 1 1 calc R U . . .
C4 C 0.5171(7) 0.8995(2) 1.02652(17) 0.0359(8) Uani 1 1 d . . . . .
H4 H 0.463032 0.921897 1.066826 0.043 Uiso 1 1 calc R U . . .
C5 C 0.3893(6) 0.8505(2) 0.98377(19) 0.0353(8) Uani 1 1 d . . . . .
H5 H 0.229138 0.833036 0.988296 0.042 Uiso 1 1 calc R U . . .
C7 C 0.7004(5) 0.76338(18) 0.60250(15) 0.0242(6) Uani 1 1 d . . . . .
C8 C 0.9188(5) 0.75263(19) 0.57744(16) 0.0262(7) Uani 1 1 d . . . . .
H8 H 1.047374 0.721820 0.597694 0.031 Uiso 1 1 calc R U . . .
C9 C 0.9208(6) 0.79267(19) 0.51864(16) 0.0274(7) Uani 1 1 d . . . . .
H9 H 1.050991 0.794840 0.490174 0.033 Uiso 1 1 calc R U . . .
C10 C 0.7053(6) 0.82867(18) 0.50683(16) 0.0264(7) Uani 1 1 d . . . . .
H10 H 0.657718 0.860335 0.468565 0.032 Uiso 1 1 calc R U . . .
C11 C 0.5665(5) 0.81054(18) 0.55866(15) 0.0239(6) Uani 1 1 d . . . . .
H11 H 0.406057 0.827586 0.563299 0.029 Uiso 1 1 calc R U . . .
C12 C 0.6205(5) 0.72970(18) 0.66191(15) 0.0236(6) Uani 1 1 d . . . . .
C13 C 0.8791(6) 0.5913(2) 0.86173(15) 0.0290(7) Uani 1 1 d . . . . .
H13 H 0.923061 0.644712 0.869563 0.035 Uiso 1 1 calc R U . . .
C14 C 1.0122(6) 0.5309(2) 0.88900(15) 0.0284(7) Uani 1 1 d . . . . .
C15 C 0.9453(6) 0.4539(2) 0.87543(16) 0.0306(7) Uani 1 1 d . . . . .
H15 H 1.032039 0.410825 0.892515 0.037 Uiso 1 1 calc R U . . .
C16 C 0.7540(6) 0.4387(2) 0.83733(16) 0.0297(7) Uani 1 1 d . . . . .
H16 H 0.709308 0.385742 0.827922 0.036 Uiso 1 1 calc R U . . .
C17 C 0.3324(6) 0.4177(2) 0.75568(16) 0.0311(7) Uani 1 1 d . . . . .
H17 H 0.407644 0.371115 0.770790 0.037 Uiso 1 1 calc R U . . .
C18 C 0.6274(5) 0.50266(19) 0.81287(15) 0.0244(6) Uani 1 1 d . . . . .
C19 C 0.4186(5) 0.4919(2) 0.77180(15) 0.0255(7) Uani 1 1 d . . . . .
C20 C 0.1365(6) 0.4116(2) 0.71756(17) 0.0331(8) Uani 1 1 d . . . . .
H20 H 0.077295 0.360862 0.706379 0.040 Uiso 1 1 calc R U . . .
C21 C 0.0272(6) 0.4794(2) 0.69575(16) 0.0311(7) Uani 1 1 d . . . . .
C22 C 0.1247(6) 0.5515(2) 0.71311(16) 0.0293(7) Uani 1 1 d . . . . .
H22 H 0.053808 0.598837 0.697865 0.035 Uiso 1 1 calc R U . . .
C23 C 1.2180(6) 0.5496(2) 0.93110(17) 0.0346(8) Uani 1 1 d . . . . .
H23A H 1.333924 0.508911 0.925764 0.052 Uiso 1 1 calc R U . . .
H23B H 1.175602 0.550621 0.975260 0.052 Uiso 1 1 calc R U . . .
H23C H 1.278247 0.601592 0.919653 0.052 Uiso 1 1 calc R U . . .
C24 C -0.1865(6) 0.4768(2) 0.65446(18) 0.0374(8) Uani 1 1 d . . . . .
H24A H -0.149541 0.462963 0.611221 0.056 Uiso 1 1 calc R U . . .
H24B H -0.260071 0.528925 0.654539 0.056 Uiso 1 1 calc R U . . .
H24C H -0.289259 0.436844 0.670700 0.056 Uiso 1 1 calc R U . . .
O3A O 0.6664(10) 0.7664(4) 0.8394(3) 0.0305(12) Uani 0.600(5) 1 d . U P A 1
C6A C 0.501(2) 0.7751(9) 0.8738(5) 0.028(2) Uani 0.600(5) 1 d . U P A 1
O4A O 0.3157(7) 0.7407(3) 0.8628(2) 0.0320(8) Uani 0.600(5) 1 d . U P A 1
O3B O 0.5734(18) 0.7624(7) 0.8445(6) 0.0305(12) Uani 0.400(5) 1 d . U P A 2
C6B C 0.441(3) 0.7764(16) 0.8883(10) 0.028(2) Uani 0.400(5) 1 d . U P A 2
O4B O 0.2437(11) 0.7476(4) 0.8920(3) 0.0320(8) Uani 0.400(5) 1 d . U P A 2
O1W O 0.1150(9) 0.7373(4) 0.7710(3) 0.0470(14) Uani 0.5 1 d . . P A .
H1WA H 0.078281 0.748008 0.809400 0.070 Uiso 0.5 1 d R U P . .
H1WB H 0.014132 0.702885 0.757467 0.070 Uiso 0.5 1 d R U P . .

loop_
_atom_site_aniso_label
_atom_site_aniso_U_11
_atom_site_aniso_U_22
_atom_site_aniso_U_33
_atom_site_aniso_U_23
_atom_site_aniso_U_13
_atom_site_aniso_U_12
Cd1 0.03154(13) 0.01738(12) 0.03006(13) -0.00137(9) 0.00023(9) 0.00203(9)
Fe1 0.0239(2) 0.0159(2) 0.0252(3) -0.00293(19) -0.00314(18) -0.00066(18)
N1 0.0313(14) 0.0203(13) 0.0254(13) 0.0014(11) 0.0003(11) 0.0034(11)
N2 0.0292(14) 0.0168(13) 0.0314(14) -0.0004(11) 0.0009(11) 0.0017(11)
O1 0.0322(12) 0.0393(14) 0.0265(12) 0.0068(10) 0.0002(10) 0.0139(11)
O2 0.0243(11) 0.0267(12) 0.0395(13) 0.0069(10) -0.0035(10) 0.0021(9)
C1 0.0315(17) 0.0212(16) 0.0318(17) 0.0091(13) -0.0114(13) -0.0009(13)
C2 0.0325(17) 0.0206(16) 0.0287(16) 0.0054(13) -0.0014(13) -0.0037(13)
C3 0.048(2) 0.0155(15) 0.0308(17) 0.0008(13) -0.0053(15) -0.0034(14)
C4 0.051(2) 0.0231(17) 0.0337(18) 0.0042(14) 0.0041(16) 0.0147(16)
C5 0.0284(17) 0.0281(18) 0.049(2) 0.0174(16) -0.0003(15) 0.0076(14)
C7 0.0298(16) 0.0173(15) 0.0247(15) -0.0043(12) -0.0075(12) -0.0011(12)
C8 0.0260(15) 0.0194(15) 0.0325(17) -0.0040(13) -0.0064(13) 0.0012(12)
C9 0.0276(16) 0.0213(16) 0.0330(17) -0.0022(13) -0.0026(13) -0.0047(13)
C10 0.0335(17) 0.0156(15) 0.0296(16) -0.0003(12) -0.0037(13) -0.0026(12)
C11 0.0263(15) 0.0152(14) 0.0298(16) -0.0050(12) -0.0031(12) 0.0015(12)
C12 0.0291(16) 0.0137(14) 0.0272(16) -0.0059(12) -0.0070(12) 0.0003(12)
C13 0.0333(17) 0.0264(17) 0.0272(16) -0.0007(13) 0.0029(13) 0.0036(14)
C14 0.0281(16) 0.0329(18) 0.0244(16) 0.0010(13) 0.0021(13) 0.0028(14)
C15 0.0345(17) 0.0268(17) 0.0307(17) 0.0065(14) 0.0028(14) 0.0078(14)
C16 0.0340(17) 0.0236(17) 0.0316(17) 0.0038(14) 0.0022(14) 0.0045(14)
C17 0.0409(19) 0.0202(16) 0.0320(17) 0.0003(14) 0.0000(14) 0.0023(14)
C18 0.0313(16) 0.0182(15) 0.0238(15) 0.0011(12) 0.0040(12) 0.0021(13)
C19 0.0303(16) 0.0223(16) 0.0242(15) 0.0023(12) 0.0045(13) 0.0040(13)
C20 0.0414(19) 0.0258(17) 0.0321(17) -0.0027(14) 0.0015(15) -0.0036(15)
C21 0.0342(17) 0.0340(19) 0.0252(16) -0.0033(14) 0.0025(13) 0.0015(14)
C22 0.0284(16) 0.0283(17) 0.0311(17) 0.0021(14) 0.0008(13) 0.0063(14)
C23 0.0306(17) 0.036(2) 0.0368(19) 0.0011(16) -0.0015(14) 0.0038(15)
C24 0.0380(19) 0.040(2) 0.0342(19) -0.0065(16) -0.0031(15) 0.0018(16)
O3A 0.045(4) 0.0226(16) 0.0244(18) -0.0011(13) 0.002(3) -0.012(3)
C6A 0.043(7) 0.0203(19) 0.020(6) 0.007(4) -0.009(4) -0.005(5)
O4A 0.031(2) 0.0338(18) 0.031(2) -0.0083(19) -0.0028(15) -0.0059(16)
O3B 0.045(4) 0.0226(16) 0.0244(18) -0.0011(13) 0.002(3) -0.012(3)
C6B 0.043(7) 0.0203(19) 0.020(6) 0.007(4) -0.009(4) -0.005(5)
O4B 0.031(2) 0.0338(18) 0.031(2) -0.0083(19) -0.0028(15) -0.0059(16)
O1W 0.035(3) 0.054(4) 0.052(3) -0.011(3) -0.001(2) 0.005(3)

loop_
_atom_type_symbol
_atom_type_description
_atom_type_scat_dispersion_real
_atom_type_scat_dispersion_imag
_atom_type_scat_source
C C 0.0181 0.0091 'International Tables Vol C Tables 4.2.6.8 and 6.1.1.4'
Cd Cd 0.1185 4.6533 'International Tables Vol C Tables 4.2.6.8 and 6.1.1.4'
Fe Fe -1.1336 3.1974 'International Tables Vol C Tables 4.2.6.8 and 6.1.1.4'
N N 0.0311 0.0180 'International Tables Vol C Tables 4.2.6.8 and 6.1.1.4'
O O 0.0492 0.0322 'International Tables Vol C Tables 4.2.6.8 and 6.1.1.4'
H H 0.0000 0.0000 'International Tables Vol C Tables 4.2.6.8 and 6.1.1.4'

loop_
_geom_angle_atom_site_label_1
_geom_angle_atom_site_label_2
_geom_angle_atom_site_label_3
_geom_angle
_geom_angle_site_symmetry_1
_geom_angle_site_symmetry_3
_geom_angle_publ_flag
O3B Cd1 N2 147.1(3) . . ?
N2 Cd1 O3A 153.38(19) . . ?
O3B Cd1 O2 108.7(3) . . ?
N2 Cd1 O2 101.18(9) . . ?
O3A Cd1 O2 105.44(18) . . ?
O3B Cd1 N1 91.8(4) . . ?
N2 Cd1 N1 71.24(10) . . ?
O3A Cd1 N1 87.0(2) . . ?
O2 Cd1 N1 143.34(9) . . ?
O3B Cd1 O1W 86.7(3) . . ?
N2 Cd1 O1W 89.79(17) . . ?
O3A Cd1 O1W 98.7(2) . . ?
O2 Cd1 O1W 71.68(16) . . ?
N1 Cd1 O1W 141.55(17) . . ?
O3B Cd1 O1 105.0(3) . . ?
N2 Cd1 O1 103.15(10) . . ?
O3A Cd1 O1 91.76(16) . . ?
O2 Cd1 O1 55.67(8) . . ?
N1 Cd1 O1 90.29(9) . . ?
O1W Cd1 O1 127.18(16) . . ?
N2 Cd1 O4A 112.25(13) . . ?
O3A Cd1 O4A 55.56(17) . . ?
O2 Cd1 O4A 115.52(13) . . ?
N1 Cd1 O4A 100.07(13) . . ?
O1W Cd1 O4A 55.76(18) . . ?
O1 Cd1 O4A 144.60(13) . . ?
N2 Cd1 C6A 135.8(3) . . ?
O3A Cd1 C6A 27.8(2) . . ?
O2 Cd1 C6A 113.6(3) . . ?
N1 Cd1 C6A 93.6(3) . . ?
O1W Cd1 C6A 76.8(3) . . ?
O1 Cd1 C6A 118.7(2) . . ?
O4A Cd1 C6A 27.8(3) . . ?
O3B Cd1 C12 108.6(3) . . ?
N2 Cd1 C12 104.30(9) . . ?
O3A Cd1 C12 99.13(17) . . ?
O2 Cd1 C12 27.99(9) . . ?
N1 Cd1 C12 117.16(9) . . ?
O1W Cd1 C12 99.55(17) . . ?
O1 Cd1 C12 27.69(9) . . ?
O4A Cd1 C12 134.45(13) . . ?
C6A Cd1 C12 119.3(3) . . ?
C1 Fe1 C5 41.04(15) 4_575 4_575 ?
C1 Fe1 C2 41.25(13) 4_575 4_575 ?
C5 Fe1 C2 68.97(14) 4_575 4_575 ?
C1 Fe1 C7 159.33(14) 4_575 . ?
C5 Fe1 C7 123.92(14) 4_575 . ?
C2 Fe1 C7 158.76(13) 4_575 . ?
C1 Fe1 C8 157.20(15) 4_575 . ?
C5 Fe1 C8 160.72(15) 4_575 . ?
C2 Fe1 C8 121.66(14) 4_575 . ?
C7 Fe1 C8 41.00(13) . . ?
C1 Fe1 C9 120.68(14) 4_575 . ?
C5 Fe1 C9 157.42(16) 4_575 . ?
C2 Fe1 C9 105.84(14) 4_575 . ?
C7 Fe1 C9 68.70(13) . . ?
C8 Fe1 C9 40.59(13) . . ?
C1 Fe1 C3 68.87(14) 4_575 4_575 ?
C5 Fe1 C3 68.60(15) 4_575 4_575 ?
C2 Fe1 C3 40.62(13) 4_575 4_575 ?
C7 Fe1 C3 123.80(13) . 4_575 ?
C8 Fe1 C3 108.01(14) . 4_575 ?
C9 Fe1 C3 122.59(15) . 4_575 ?
C1 Fe1 C10 105.54(14) 4_575 . ?
C5 Fe1 C10 121.93(15) 4_575 . ?
C2 Fe1 C10 121.36(14) 4_575 . ?
C7 Fe1 C10 68.70(13) . . ?
C8 Fe1 C10 68.47(13) . . ?
C9 Fe1 C10 40.67(13) . . ?
C3 Fe1 C10 158.06(15) 4_575 . ?
C1 Fe1 C11 121.80(13) 4_575 . ?
C5 Fe1 C11 107.30(14) 4_575 . ?
C2 Fe1 C11 158.10(13) 4_575 . ?
C7 Fe1 C11 40.99(12) . . ?
C8 Fe1 C11 68.99(13) . . ?
C9 Fe1 C11 68.89(13) . . ?
C3 Fe1 C11 159.93(14) 4_575 . ?
C10 Fe1 C11 40.97(13) . . ?
C1 Fe1 C4 68.60(15) 4_575 4_575 ?
C5 Fe1 C4 40.58(16) 4_575 4_575 ?
C2 Fe1 C4 68.37(14) 4_575 4_575 ?
C7 Fe1 C4 109.28(14) . 4_575 ?
C8 Fe1 C4 124.64(15) . 4_575 ?
C9 Fe1 C4 159.75(15) . 4_575 ?
C3 Fe1 C4 40.56(15) 4_575 4_575 ?
C10 Fe1 C4 158.99(16) . 4_575 ?
C11 Fe1 C4 123.70(15) . 4_575 ?
C18 N1 C13 119.5(3) . . ?
C18 N1 Cd1 116.5(2) . . ?
C13 N1 Cd1 123.9(2) . . ?
C22 N2 C19 119.5(3) . . ?
C22 N2 Cd1 122.0(2) . . ?
C19 N2 Cd1 118.3(2) . . ?
C12 O1 Cd1 90.7(2) . . ?
C12 O2 Cd1 92.53(19) . . ?
C6B C1 C5 116.9(7) . . ?
C6B C1 C2 135.1(7) . . ?
C5 C1 C2 107.7(3) . . ?
C5 C1 C6A 134.5(5) . . ?
C2 C1 C6A 117.7(5) . . ?
C5 C1 Fe1 69.79(19) . 4_576 ?
C2 C1 Fe1 69.71(18) . 4_576 ?
C6A C1 Fe1 122.2(6) . 4_576 ?
C3 C2 C1 108.0(3) . . ?
C3 C2 Fe1 70.11(19) . 4_576 ?
C1 C2 Fe1 69.04(18) . 4_576 ?
C2 C3 C4 108.0(3) . . ?
C2 C3 Fe1 69.27(18) . 4_576 ?
C4 C3 Fe1 69.8(2) . 4_576 ?
C5 C4 C3 108.4(3) . . ?
C5 C4 Fe1 69.2(2) . 4_576 ?
C3 C4 Fe1 69.66(19) . 4_576 ?
C4 C5 C1 107.9(3) . . ?
C4 C5 Fe1 70.2(2) . 4_576 ?
C1 C5 Fe1 69.17(19) . 4_576 ?
C8 C7 C11 108.1(3) . . ?
C8 C7 C12 126.7(3) . . ?
C11 C7 C12 125.2(3) . . ?
C8 C7 Fe1 69.51(18) . . ?
C11 C7 Fe1 69.76(17) . . ?
C12 C7 Fe1 124.6(2) . . ?
C9 C8 C7 108.1(3) . . ?
C9 C8 Fe1 69.78(18) . . ?
C7 C8 Fe1 69.49(17) . . ?
C8 C9 C10 108.3(3) . . ?
C8 C9 Fe1 69.62(18) . . ?
C10 C9 Fe1 69.82(18) . . ?
C9 C10 C11 108.3(3) . . ?
C9 C10 Fe1 69.50(18) . . ?
C11 C10 Fe1 69.52(18) . . ?
C7 C11 C10 107.3(3) . . ?
C7 C11 Fe1 69.25(18) . . ?
C10 C11 Fe1 69.51(18) . . ?
O1 C12 O2 121.0(3) . . ?
O1 C12 C7 119.4(3) . . ?
O2 C12 C7 119.6(3) . . ?
O1 C12 Cd1 61.58(18) . . ?
O2 C12 Cd1 59.48(17) . . ?
C7 C12 Cd1 176.3(2) . . ?
N1 C13 C14 123.2(3) . . ?
C15 C14 C13 116.7(3) . . ?
C15 C14 C23 122.3(3) . . ?
C13 C14 C23 121.0(3) . . ?
C16 C15 C14 120.8(3) . . ?
C15 C16 C18 118.9(3) . . ?
C20 C17 C19 119.9(3) . . ?
N1 C18 C16 120.9(3) . . ?
N1 C18 C19 116.6(3) . . ?
C16 C18 C19 122.5(3) . . ?
N2 C19 C17 120.2(3) . . ?
N2 C19 C18 117.1(3) . . ?
C17 C19 C18 122.6(3) . . ?
C21 C20 C17 119.9(3) . . ?
C20 C21 C22 117.0(3) . . ?
C20 C21 C24 122.5(3) . . ?
C22 C21 C24 120.5(3) . . ?
N2 C22 C21 123.4(3) . . ?
C6A O3A Cd1 93.5(7) . . ?
O4A C6A O3A 122.4(11) . . ?
O4A C6A C1 118.9(6) . . ?
O3A C6A C1 118.7(10) . . ?
O4A C6A Cd1 63.7(6) . . ?
O3A C6A Cd1 58.7(6) . . ?
C1 C6A Cd1 176.8(8) . . ?
C6A O4A Cd1 88.5(5) . . ?
C6B O3B Cd1 119.3(15) . . ?
O3B C6B O4B 125(2) . . ?
O3B C6B C1 113.2(16) . . ?
O4B C6B C1 121.5(13) . . ?

loop_
_geom_bond_atom_site_label_1
_geom_bond_atom_site_label_2
_geom_bond_distance
_geom_bond_site_symmetry_2
_geom_bond_publ_flag
Cd1 N1 2.352(3) . y
Cd1 N2 2.284(3) . y
Cd1 O1W 2.361(5) . y
Cd1 O1 2.367(2) . y
Cd1 O2 2.321(2) . ?
Cd1 O3A 2.300(7) . y
Cd1 O3B 2.134(13) . y
Cd1 O4A 2.408(5) . ?
Cd1 C6A 2.686(13) . ?
Cd1 C12 2.691(3) . ?
Fe1 C1 2.028(3) 4_575 ?
Fe1 C5 2.037(3) 4_575 ?
Fe1 C2 2.037(3) 4_575 ?
Fe1 C7 2.042(3) . ?
Fe1 C8 2.042(3) . ?
Fe1 C9 2.044(3) . ?
Fe1 C3 2.048(3) 4_575 ?
Fe1 C10 2.048(3) . ?
Fe1 C11 2.049(3) . ?
Fe1 C4 2.050(3) 4_575 ?
N1 C18 1.340(4) . ?
N1 C13 1.343(4) . ?
N2 C22 1.337(4) . ?
N2 C19 1.345(4) . ?
O1 C12 1.251(4) . ?
O2 C12 1.264(4) . ?
C1 C6B 1.40(3) . ?
C1 C5 1.425(5) . ?
C1 C2 1.432(5) . ?
C1 C6A 1.569(14) . ?
C2 C3 1.418(5) . ?
C3 C4 1.420(5) . ?
C4 C5 1.417(6) . ?
C7 C8 1.430(5) . ?
C7 C11 1.432(4) . ?
C7 C12 1.478(5) . ?
C8 C9 1.417(5) . ?
C9 C10 1.422(5) . ?
C10 C11 1.434(5) . ?
C13 C14 1.395(5) . ?
C14 C15 1.383(5) . ?
C14 C23 1.508(5) . ?
C15 C16 1.381(5) . ?
C16 C18 1.397(5) . ?
C17 C20 1.384(5) . ?
C17 C19 1.387(5) . ?
C18 C19 1.487(5) . ?
C20 C21 1.382(5) . ?
C21 C22 1.387(5) . ?
C21 C24 1.503(5) . ?
O3A C6A 1.254(9) . ?
C6A O4A 1.253(14) . ?
O3B C6B 1.265(15) . ?
C6B O4B 1.27(2) . ?

loop_
_publcif_info_exptl_table_extra_item
sin_theta_over_lambda_max

loop_
_publcif_info_exptl_table_header_item
?
